data_2212062
loop_
_publ_author_name
'D. Gayathri'
'D. Velmurugan'
'K. Ravikumar'
'S. Devaraj'
'M. Kandaswamy'

_publ_section_title
;
 2-(2-Hydroxy-5-methylbenzylideneammonio)benzoate
;
_journal_coeditor_code BT2242
_journal_issue 2
_journal_name_full 'Acta Crystallographica Section E'
_journal_page_first o849
_journal_page_last o851
_journal_paper_doi 10.1107/S1600536807001869
_journal_volume 63
_journal_year 2007
_chemical_formula_iupac 'C15 H13 N O3'
_chemical_formula_moiety 'C15 H13 N O3'
_chemical_formula_sum 'C15 H13 N O3'
_chemical_formula_weight 255.26
_chemical_name_systematic
;
2-(2-Hydroxy-5-methylbenzylideneammonio)benzoate
;
_space_group_IT_number 15
_symmetry_cell_setting monoclinic
_symmetry_space_group_name_Hall '-C 2yc'
_symmetry_space_group_name_H-M 'C 1 2/c 1'
_atom_sites_solution_hydrogens geom
_atom_sites_solution_primary direct
_atom_sites_solution_secondary difmap
_audit_creation_method SHELXL-97
_cell_angle_alpha 90.00
_cell_angle_beta 97.093(2)
_cell_angle_gamma 90.00
_cell_formula_units_Z 8
_cell_length_a 22.5716(15)
_cell_length_b 7.1742(4)
_cell_length_c 15.4336(9)
_cell_measurement_reflns_used 1426
_cell_measurement_temperature 293(2)
_cell_measurement_theta_max 25.00
_cell_measurement_theta_min 1.82
_cell_volume 2480.1(3)
_computing_cell_refinement 'SAINT (Bruker, 2001)'
_computing_data_collection 'SMART (Bruker, 2001)'
_computing_data_reduction SAINT
_computing_molecular_graphics 'PLATON (Spek, 2003)'
_computing_publication_material 'SHELXL97 and PARST (Nardelli, 1995)'
_computing_structure_refinement 'SHELXL97 (Sheldrick, 1997)'
_computing_structure_solution 'SHELXS97 (Sheldrick, 1997)'
_diffrn_ambient_temperature 293(2)
_diffrn_measured_fraction_theta_full 1.000
_diffrn_measured_fraction_theta_max 0.979
_diffrn_measurement_device 'Bruker SMART APEX'
_diffrn_measurement_device_type 'CCD Area Detector'
_diffrn_measurement_method \w
_diffrn_radiation_monochromator graphite
_diffrn_radiation_source 'fine-focus sealed tube'
_diffrn_radiation_type MoK\a
_diffrn_radiation_wavelength 0.71073
_diffrn_reflns_av_R_equivalents 0.0224
_diffrn_reflns_av_sigmaI/netI 0.0169
_diffrn_reflns_limit_h_max 28
_diffrn_reflns_limit_h_min -29
_diffrn_reflns_limit_k_max 9
_diffrn_reflns_limit_k_min -9
_diffrn_reflns_limit_l_max 20
_diffrn_reflns_limit_l_min -20
_diffrn_reflns_number 13716
_diffrn_reflns_theta_full 25.00
_diffrn_reflns_theta_max 28.01
_diffrn_reflns_theta_min 1.82
_diffrn_standards_number 0
_exptl_absorpt_coefficient_mu 0.096
_exptl_absorpt_correction_type none
_exptl_crystal_colour colorless
_exptl_crystal_density_diffrn 1.367
_exptl_crystal_density_method 'not measured'
_exptl_crystal_description block
_exptl_crystal_F_000 1072
_exptl_crystal_size_max 0.24
_exptl_crystal_size_mid 0.22
_exptl_crystal_size_min 0.21
_refine_diff_density_max 0.341
_refine_diff_density_min -0.167
_refine_ls_extinction_method none
_refine_ls_goodness_of_fit_ref 1.046
_refine_ls_hydrogen_treatment constr
_refine_ls_matrix_type full
_refine_ls_number_parameters 174
_refine_ls_number_reflns 2941
_refine_ls_number_restraints 0
_refine_ls_restrained_S_all 1.046
_refine_ls_R_factor_all 0.0613
_refine_ls_R_factor_gt 0.0529
_refine_ls_shift/su_max 0.001
_refine_ls_shift/su_mean 0.000
_refine_ls_structure_factor_coef Fsqd
_refine_ls_weighting_details 'calc w=1/[\s^2^(Fo^2^)+(0.0927P)^2^+0.9763P] where P=(Fo^2^+2Fc^2^)/3'
_refine_ls_weighting_scheme calc
_refine_ls_wR_factor_gt 0.1495
_refine_ls_wR_factor_ref 0.1575
_reflns_number_gt 2471
_reflns_number_total 2941
_reflns_threshold_expression I>2\s(I)
_cod_data_source_file bt2242.cif
_cod_data_source_block I
_cod_original_sg_symbol_H-M 'C 2/c'
_cod_database_code 2212062
_cod_database_fobs_code 2212062

loop_
_symmetry_equiv_pos_as_xyz
'x, y, z'
'-x, y, -z+1/2'
'x+1/2, y+1/2, z'
'-x+1/2, y+1/2, -z+1/2'
'-x, -y, -z'
'x, -y, z-1/2'
'-x+1/2, -y+1/2, -z'
'x+1/2, -y+1/2, z-1/2'

loop_
_atom_site_type_symbol
_atom_site_label
_atom_site_fract_x
_atom_site_fract_y
_atom_site_fract_z
_atom_site_U_iso_or_equiv
_atom_site_adp_type
_atom_site_calc_flag
_atom_site_refinement_flags
_atom_site_occupancy
C C2 0.06338(7) 0.3556(2) 1.11463(9) 0.0405(3) Uani d . 1
C C3 0.10431(7) 0.3485(2) 1.05388(10) 0.0436(4) Uani d . 1
H H3 0.1434 0.3868 1.0711 0.052 Uiso calc R 1
C C4 0.08916(6) 0.2871(2) 0.96960(10) 0.0437(4) Uani d . 1
H H4 0.1179 0.2831 0.9314 0.052 Uiso calc R 1
C C5 0.03068(6) 0.23062(19) 0.94118(8) 0.0362(3) Uani d . 1
C C6 -0.01165(6) 0.23518(18) 1.00135(8) 0.0344(3) Uani d . 1
C C7 0.00624(6) 0.2967(2) 1.08723(9) 0.0389(3) Uani d . 1
H H7 -0.0217 0.2976 1.1268 0.047 Uiso calc R 1
C C1 0.08172(8) 0.4257(3) 1.20595(11) 0.0565(4) Uani d . 1
H H1A 0.0535 0.5171 1.2205 0.085 Uiso calc R 1
H H1B 0.1206 0.4811 1.2093 0.085 Uiso calc R 1
H H1C 0.0827 0.3235 1.2463 0.085 Uiso calc R 1
C C8 -0.07205(6) 0.1756(2) 0.98016(8) 0.0358(3) Uani d . 1
H H8 -0.0956 0.1712 1.0255 0.043 Uiso calc R 1
C C9 -0.15647(6) 0.06282(19) 0.88074(8) 0.0357(3) Uani d . 1
C C10 -0.17423(6) -0.0001(2) 0.79513(8) 0.0377(3) Uani d . 1
C C11 -0.23123(7) -0.0731(2) 0.77589(10) 0.0494(4) Uani d . 1
H H11 -0.2433 -0.1182 0.7200 0.059 Uiso calc R 1
C C12 -0.27044(7) -0.0804(3) 0.83748(11) 0.0590(5) Uani d . 1
H H12 -0.3086 -0.1288 0.8231 0.071 Uiso calc R 1
C C13 -0.25255(7) -0.0152(3) 0.92078(11) 0.0597(5) Uani d . 1
H H13 -0.2790 -0.0193 0.9624 0.072 Uiso calc R 1
C C14 -0.19606(7) 0.0559(3) 0.94314(10) 0.0486(4) Uani d . 1
H H14 -0.1844 0.0990 0.9995 0.058 Uiso calc R 1
C C15 -0.13531(6) 0.0094(2) 0.72155(9) 0.0399(3) Uani d . 1
N N1 -0.09694(5) 0.12707(16) 0.90312(7) 0.0354(3) Uani d . 1
H H1 -0.0752 0.1345 0.8613 0.042 Uiso calc R 1
O O1 0.01311(4) 0.17054(18) 0.86097(6) 0.0483(3) Uani d . 1
H H1D 0.0424 0.1505 0.8358 0.072 Uiso calc R 1
O O2 -0.08906(5) 0.10916(19) 0.73720(7) 0.0592(4) Uani d . 1
O O3 -0.15048(6) -0.0728(2) 0.65332(7) 0.0652(4) Uani d . 1

loop_
_atom_site_aniso_label
_atom_site_aniso_U_11
_atom_site_aniso_U_22
_atom_site_aniso_U_33
_atom_site_aniso_U_12
_atom_site_aniso_U_13
_atom_site_aniso_U_23
C2 0.0461(8) 0.0382(7) 0.0361(7) 0.0019(6) 0.0002(6) -0.0004(5)
C3 0.0358(7) 0.0469(8) 0.0472(8) -0.0028(6) 0.0013(6) 0.0016(6)
C4 0.0367(7) 0.0532(9) 0.0430(8) -0.0021(6) 0.0113(6) 0.0019(6)
C5 0.0363(7) 0.0424(7) 0.0307(6) 0.0015(5) 0.0080(5) 0.0015(5)
C6 0.0360(7) 0.0374(7) 0.0306(6) 0.0022(5) 0.0072(5) 0.0013(5)
C7 0.0404(7) 0.0450(7) 0.0323(6) 0.0032(6) 0.0079(5) 0.0003(5)
C1 0.0580(10) 0.0670(11) 0.0422(8) -0.0020(8) -0.0031(7) -0.0092(7)
C8 0.0351(7) 0.0440(7) 0.0294(6) 0.0025(5) 0.0086(5) 0.0013(5)
C9 0.0330(6) 0.0433(7) 0.0313(6) 0.0009(5) 0.0054(5) 0.0044(5)
C10 0.0389(7) 0.0423(7) 0.0318(7) -0.0011(6) 0.0044(5) 0.0051(5)
C11 0.0448(8) 0.0626(10) 0.0395(8) -0.0107(7) 0.0006(6) 0.0020(7)
C12 0.0387(8) 0.0833(13) 0.0550(10) -0.0167(8) 0.0050(7) 0.0048(9)
C13 0.0403(8) 0.0925(14) 0.0489(9) -0.0089(8) 0.0155(7) 0.0042(9)
C14 0.0392(7) 0.0730(11) 0.0352(7) -0.0029(7) 0.0101(6) 0.0003(7)
C15 0.0442(7) 0.0470(8) 0.0284(6) -0.0013(6) 0.0042(5) 0.0025(5)
N1 0.0341(6) 0.0452(6) 0.0282(5) -0.0012(5) 0.0091(4) 0.0017(4)
O1 0.0386(5) 0.0759(8) 0.0325(5) -0.0032(5) 0.0128(4) -0.0079(5)
O2 0.0546(7) 0.0921(9) 0.0339(5) -0.0276(6) 0.0174(5) -0.0118(5)
O3 0.0752(8) 0.0882(9) 0.0330(6) -0.0247(7) 0.0107(5) -0.0130(6)

loop_
_atom_type_symbol
_atom_type_description
_atom_type_scat_dispersion_real
_atom_type_scat_dispersion_imag
_atom_type_scat_source
C C 0.0033 0.0016 'International Tables Vol C Tables 4.2.6.8 and 6.1.1.4'
H H 0.0000 0.0000 'International Tables Vol C Tables 4.2.6.8 and 6.1.1.4'
N N 0.0061 0.0033 'International Tables Vol C Tables 4.2.6.8 and 6.1.1.4'
O O 0.0106 0.0060 'International Tables Vol C Tables 4.2.6.8 and 6.1.1.4'

loop_
_geom_angle_atom_site_label_1
_geom_angle_atom_site_label_2
_geom_angle_atom_site_label_3
_geom_angle
C7 C2 C3 117.14(12)
C7 C2 C1 122.01(14)
C3 C2 C1 120.84(14)
C4 C3 C2 122.60(13)
C4 C3 H3 118.7
C2 C3 H3 118.7
C3 C4 C5 120.27(13)
C3 C4 H4 119.9
C5 C4 H4 119.9
O1 C5 C4 123.33(12)
O1 C5 C6 118.24(12)
C4 C5 C6 118.42(12)
C7 C6 C5 119.17(12)
C7 C6 C8 117.66(11)
C5 C6 C8 123.15(12)
C2 C7 C6 122.38(12)
C2 C7 H7 118.8
C6 C7 H7 118.8
C2 C1 H1A 109.5
C2 C1 H1B 109.5
H1A C1 H1B 109.5
C2 C1 H1C 109.5
H1A C1 H1C 109.5
H1B C1 H1C 109.5
N1 C8 C6 125.67(12)
N1 C8 H8 117.2
C6 C8 H8 117.2
C14 C9 C10 120.34(13)
C14 C9 N1 120.73(12)
C10 C9 N1 118.89(11)
C11 C10 C9 118.13(13)
C11 C10 C15 117.60(12)
C9 C10 C15 124.26(12)
C12 C11 C10 121.66(14)
C12 C11 H11 119.2
C10 C11 H11 119.2
C11 C12 C13 119.37(14)
C11 C12 H12 120.3
C13 C12 H12 120.3
C14 C13 C12 120.94(14)
C14 C13 H13 119.5
C12 C13 H13 119.5
C13 C14 C9 119.54(14)
C13 C14 H14 120.2
C9 C14 H14 120.2
O3 C15 O2 125.20(13)
O3 C15 C10 119.80(13)
O2 C15 C10 114.98(12)
C8 N1 C9 126.75(11)
C8 N1 H1 116.6
C9 N1 H1 116.6
C5 O1 H1D 109.5

loop_
_geom_bond_atom_site_label_1
_geom_bond_atom_site_label_2
_geom_bond_distance
C2 C7 1.373(2)
C2 C3 1.396(2)
C2 C1 1.506(2)
C3 C4 1.376(2)
C3 H3 0.9300
C4 C5 1.399(2)
C4 H4 0.9300
C5 O1 1.3245(16)
C5 C6 1.4126(17)
C6 C7 1.4082(18)
C6 C8 1.4277(18)
C7 H7 0.9300
C1 H1A 0.9600
C1 H1B 0.9600
C1 H1C 0.9600
C8 N1 1.2983(17)
C8 H8 0.9300
C9 C14 1.3931(18)
C9 C10 1.4071(18)
C9 N1 1.4222(17)
C10 C11 1.387(2)
C10 C15 1.5207(19)
C11 C12 1.377(2)
C11 H11 0.9300
C12 C13 1.381(2)
C12 H12 0.9300
C13 C14 1.377(2)
C13 H13 0.9300
C14 H14 0.9300
C15 O3 1.2183(18)
C15 O2 1.2643(18)
N1 H1 0.8600
O1 H1D 0.8200

loop_
_geom_hbond_atom_site_label_D
_geom_hbond_atom_site_label_H
_geom_hbond_atom_site_label_A
_geom_hbond_site_symmetry_A
_geom_hbond_distance_DH
_geom_hbond_distance_HA
_geom_hbond_distance_DA
_geom_hbond_angle_DHA
N1 H1 O1 . 0.86 2.01 2.663(2) 131.9
N1 H1 O2 . 0.86 1.91 2.592(2) 135.2
O1 H1D O2 2_556 0.82 1.66 2.464(2) 165.6
C8 H8 O3 6_556 0.93 2.56 3.462(2) 165.2
C11 H11 O3 . 0.93 2.47 2.784(2) 100.0
C14 H14 O3 6_556 0.93 2.41 3.282(2) 156.1

loop_
_geom_torsion_atom_site_label_1
_geom_torsion_atom_site_label_2
_geom_torsion_atom_site_label_3
_geom_torsion_atom_site_label_4
_geom_torsion
C7 C2 C3 C4 0.5(2)
C1 C2 C3 C4 -179.36(15)
C2 C3 C4 C5 0.8(2)
C3 C4 C5 O1 179.84(14)
C3 C4 C5 C6 -1.1(2)
O1 C5 C6 C7 179.35(13)
C4 C5 C6 C7 0.3(2)
O1 C5 C6 C8 1.0(2)
C4 C5 C6 C8 -178.12(13)
C3 C2 C7 C6 -1.4(2)
C1 C2 C7 C6 178.46(14)
C5 C6 C7 C2 1.0(2)
C8 C6 C7 C2 179.50(13)
C7 C6 C8 N1 175.02(13)
C5 C6 C8 N1 -6.6(2)
C14 C9 C10 C11 -1.7(2)
N1 C9 C10 C11 176.05(13)
C14 C9 C10 C15 177.24(14)
N1 C9 C10 C15 -5.0(2)
C9 C10 C11 C12 1.6(2)
C15 C10 C11 C12 -177.40(16)
C10 C11 C12 C13 -0.6(3)
C11 C12 C13 C14 -0.4(3)
C12 C13 C14 C9 0.3(3)
C10 C9 C14 C13 0.8(2)
N1 C9 C14 C13 -176.92(15)
C11 C10 C15 O3 -12.0(2)
C9 C10 C15 O3 169.08(15)
C11 C10 C15 O2 166.58(15)
C9 C10 C15 O2 -12.4(2)
C6 C8 N1 C9 178.29(13)
C14 C9 N1 C8 3.6(2)
C10 C9 N1 C8 -174.18(13)

loop_
_cod_related_entry_id
_cod_related_entry_database
_cod_related_entry_code
1 ChemSpider 30655147
